data_2201951
loop_
_publ_author_name
'Bendheif, Leulmi'
'Benali-Cherif, Nourredine'
'Benguedouar, Lamia'
'Bouchouit, Karim'
'Merazig, Hocine'

_publ_section_title
;
 <small>L</small>-Valinium hydrogenphosphite
;
_journal_issue 2
_journal_name_full 'Acta Crystallographica Section E'
_journal_page_first o141
_journal_page_last o142
_journal_paper_doi 10.1107/S1600536803000795
_journal_volume 59
_journal_year 2003
_chemical_formula_iupac '2C5 H12 N O2 1+, 2H2 P O3 1-'
_chemical_formula_moiety '2C5 H12 N O2 1+, 2H2 P O3 1-'
_chemical_formula_structural 'C10 H28 N2 O10 P2'
_chemical_formula_sum 'C10 H28 N2 O10 P2'
_chemical_formula_weight 398.29
_chemical_name_common 'Bis L-valinium monohydrogenphosphite'
_space_group_IT_number 14
_symmetry_cell_setting monoclinic
_symmetry_space_group_name_Hall '-P 2yn'
_symmetry_space_group_name_H-M 'P 1 21/n 1'
_atom_sites_solution_hydrogens geom
_atom_sites_solution_primary direct
_atom_sites_solution_secondary difmap
_cell_angle_alpha 90.00(3)
_cell_angle_beta 109.2380(10)
_cell_angle_gamma 90.00(3)
_cell_formula_units_Z 4
_cell_length_a 16.3590(3)
_cell_length_b 6.2540(2)
_cell_length_c 19.4560(3)
_cell_measurement_reflns_used 12190
_cell_measurement_temperature 293(2)
_cell_measurement_theta_max 26.36
_cell_measurement_theta_min 1.42
_cell_volume 1879.37(8)
_computing_cell_refinement 'DENZO and SCALEPACK (Otwinowski & Minor, 1997)'
_computing_data_collection 'KappaCCD Reference Manual (Nonius, 1998)'
_computing_data_reduction 'DENZO and SCALEPACK'
_computing_molecular_graphics 'ORTEP-2 (Farrugia, 1997)'
_computing_publication_material 'WinGX (Farrugia, 1999)'
_computing_structure_refinement SHELX97
_computing_structure_solution 'SHELX97 (Sheldrick, 1998)'
_diffrn_ambient_temperature 293(2)
_diffrn_measured_fraction_theta_full 0.945
_diffrn_measured_fraction_theta_max 0.945
_diffrn_measurement_device 'Nonius KappaCCD'
_diffrn_measurement_method \f
_diffrn_radiation_monochromator graphite
_diffrn_radiation_source 'fine-focus sealed tube'
_diffrn_radiation_type MoK\a
_diffrn_radiation_wavelength 0.71073
_diffrn_reflns_av_R_equivalents 0.0645
_diffrn_reflns_av_sigmaI/netI 0.0458
_diffrn_reflns_limit_h_max 20
_diffrn_reflns_limit_h_min -20
_diffrn_reflns_limit_k_max 7
_diffrn_reflns_limit_k_min -7
_diffrn_reflns_limit_l_max 23
_diffrn_reflns_limit_l_min -23
_diffrn_reflns_number 12190
_diffrn_reflns_theta_full 26.36
_diffrn_reflns_theta_max 26.36
_diffrn_reflns_theta_min 1.42
_diffrn_standards_decay_% 2
_diffrn_standards_interval_time 120
_diffrn_standards_number 3
_exptl_absorpt_coefficient_mu 0.280
_exptl_absorpt_correction_type none
_exptl_crystal_colour colorless
_exptl_crystal_density_diffrn 1.408
_exptl_crystal_density_method 'not measured'
_exptl_crystal_description prism
_exptl_crystal_F_000 848
_exptl_crystal_size_max 0.60
_exptl_crystal_size_mid 0.40
_exptl_crystal_size_min 0.35
_refine_diff_density_max 0.252
_refine_diff_density_min -0.243
_refine_ls_extinction_method none
_refine_ls_goodness_of_fit_ref 1.057
_refine_ls_hydrogen_treatment mixed
_refine_ls_matrix_type full
_refine_ls_number_parameters 335
_refine_ls_number_reflns 3629
_refine_ls_number_restraints 6
_refine_ls_restrained_S_all 1.069
_refine_ls_R_factor_all 0.0434
_refine_ls_R_factor_gt 0.0376
_refine_ls_shift/su_max 0.034
_refine_ls_shift/su_mean 0.003
_refine_ls_structure_factor_coef Fsqd
_refine_ls_weighting_details 'calc w = 1/[\s^2^(Fo^2^)+(0.0425P)^2^+0.5313P] where P = (Fo^2^+2Fc^2^)/3'
_refine_ls_weighting_scheme calc
_refine_ls_wR_factor_gt 0.0953
_refine_ls_wR_factor_ref 0.0997
_reflns_number_gt 3205
_reflns_number_total 3629
_reflns_threshold_expression I>2\s(I)
_cod_data_source_file dn6046.cif
_cod_data_source_block I
_cod_original_sg_symbol_H-M 'P 21/n'
_cod_database_code 2201951
_cod_database_fobs_code 2201951

loop_
_symmetry_equiv_pos_as_xyz
'x, y, z'
'-x+1/2, y+1/2, -z+1/2'
'-x, -y, -z'
'x-1/2, -y-1/2, z-1/2'

loop_
_atom_site_label
_atom_site_fract_x
_atom_site_fract_y
_atom_site_fract_z
_atom_site_U_iso_or_equiv
_atom_site_adp_type
_atom_site_calc_flag
_atom_site_refinement_flags
_atom_site_occupancy
_atom_site_disorder_assembly
_atom_site_disorder_group
_atom_site_type_symbol
N1B 0.94569(9) 0.7688(2) 0.94100(8) 0.0334(3) Uani d . 1 . . N
O2A 1.11810(8) 0.56334(19) 0.75490(7) 0.0431(3) Uani d . 1 . . O
O1A 1.00386(8) 0.7676(2) 0.74927(7) 0.0454(3) Uani d . 1 . . O
C1A 1.07410(10) 0.7242(2) 0.73555(8) 0.0317(3) Uani d . 1 . . C
N1A 1.18909(8) 0.8476(2) 0.69167(7) 0.0309(3) Uani d . 1 . . N
C2A 1.09959(10) 0.8950(2) 0.69071(8) 0.0312(3) Uani d . 1 . . C
C3A 1.03663(11) 0.9128(3) 0.61199(9) 0.0430(4) Uani d . 1 . . C
C4A 1.01512(19) 0.6983(5) 0.57475(13) 0.0702(7) Uani d . 1 . . C
C5A 0.95530(16) 1.0358(5) 0.60860(15) 0.0726(7) Uani d . 1 . . C
O4A 0.96181(8) 0.50055(19) 0.82765(6) 0.0411(3) Uani d . 1 . . O
O4B 0.72263(8) 1.39736(19) 1.08334(6) 0.0410(3) Uani d . 1 A . O
O3A 0.98837(8) 0.16535(19) 0.90586(6) 0.0419(3) Uani d . 1 . . O
O3B 0.73116(8) 1.06769(19) 1.16091(6) 0.0448(3) Uani d . 1 A . O
O5A 1.08408(9) 0.2533(2) 0.83260(9) 0.0556(4) Uani d D 1 . . O
H14A 1.0949 0.3619 0.8136 0.083 Uiso calc R 1 . . H
P1B 0.74461(3) 1.16508(7) 1.09540(2) 0.03368(14) Uani d D 1 . . P
P1A 0.99145(2) 0.27053(6) 0.83830(2) 0.03187(14) Uani d D 1 . . P
O1B 0.76483(8) 0.6622(2) 1.00204(7) 0.0446(3) Uani d . 1 . . O
O2B 0.87394(8) 0.4572(2) 0.99502(8) 0.0510(3) Uani d . 1 . . O
C2B 0.85797(9) 0.8103(2) 0.94514(8) 0.0308(3) Uani d . 1 . . C
C1B 0.83356(10) 0.6222(3) 0.98358(8) 0.0336(3) Uani d . 1 . . C
C4B 0.75966(15) 0.6568(5) 0.82464(12) 0.0634(6) Uani d . 1 . . C
C3B 0.79278(11) 0.8582(3) 0.86876(9) 0.0432(4) Uani d . 1 . . C
C5B 0.71834(15) 0.9975(4) 0.87349(14) 0.0641(6) Uani d . 1 . . C
O5B 0.83698(11) 1.1263(3) 1.09437(11) 0.0635(5) Uani d PD 0.85 A 1 O
H14B 0.8521 1.2276 1.0746 0.095 Uiso calc PR 0.85 A 1 H
O13B 0.7050(7) 1.0432(19) 1.0270(4) 0.051(3) Uani d PD 0.15 A 2 O
H13B 0.7339 0.9358 1.0273 0.076 Uiso calc PR 0.15 A 2 H
H13C 0.8265(14) 1.18(2) 1.124(6) 0.030 Uiso d PD 0.15 B 2 H
H5C 0.6973(16) 1.060(5) 1.0410(13) 0.030 Uiso d PD 0.85 C 1 H
H2A 1.1035(11) 1.020(3) 0.7162(10) 0.035(4) Uiso d . 1 . . H
H2B 0.8663(10) 0.936(3) 0.9752(10) 0.032(4) Uiso d . 1 . . H
H12A 1.1954(12) 0.720(4) 0.6803(10) 0.041(5) Uiso d . 1 . . H
H12B 0.9469(13) 0.656(4) 0.9113(12) 0.048(5) Uiso d . 1 . . H
H10A 1.2256(12) 0.862(3) 0.7356(11) 0.038(5) Uiso d . 1 . . H
H11B 0.9650(12) 0.890(4) 0.9284(11) 0.048(5) Uiso d . 1 . . H
H3A 1.0678(14) 0.999(3) 0.5870(12) 0.058(6) Uiso d . 1 . . H
H11A 1.2041(12) 0.934(3) 0.6633(11) 0.041(5) Uiso d . 1 . . H
H9B 0.6776(17) 0.920(5) 0.8938(15) 0.084(8) Uiso d . 1 . . H
H10B 0.9826(13) 0.741(3) 0.9845(12) 0.047(5) Uiso d . 1 . . H
H3B 0.8266(13) 0.942(4) 0.8457(12) 0.057(6) Uiso d . 1 . . H
H7A 0.9212(18) 0.946(5) 0.6325(16) 0.090(9) Uiso d . 1 . . H
H5A 1.0689(19) 0.633(5) 0.5752(15) 0.087(9) Uiso d . 1 . . H
H6A 0.9782(16) 0.718(4) 0.5227(15) 0.076(7) Uiso d . 1 . . H
H8A 0.9165(19) 1.059(5) 0.5602(18) 0.098(9) Uiso d . 1 . . H
H7B 0.6794(19) 1.049(5) 0.8248(18) 0.104(10) Uiso d . 1 . . H
H8B 0.7389(17) 1.139(5) 0.8987(15) 0.083(8) Uiso d . 1 . . H
H4A 0.986(2) 0.614(6) 0.598(2) 0.111(12) Uiso d . 1 . . H
H6B 0.8068(17) 0.560(4) 0.8229(14) 0.077(8) Uiso d . 1 . . H
H1B 0.7575(17) 0.571(4) 1.0233(15) 0.071(8) Uiso d . 1 . . H
H5B 0.7236(17) 0.679(5) 0.7726(16) 0.081(8) Uiso d . 1 . . H
H4B 0.722(2) 0.583(5) 0.8469(17) 0.097(9) Uiso d . 1 . . H
H1A 0.9971(17) 0.670(5) 0.7759(15) 0.086(9) Uiso d . 1 . . H
H9A 0.9753(19) 1.195(6) 0.6354(17) 0.102(10) Uiso d . 1 . . H
H13A 0.9486(8) 0.163(2) 0.7816(7) 0.014(3) Uiso d D 1 . . H

loop_
_atom_site_aniso_label
_atom_site_aniso_U_11
_atom_site_aniso_U_22
_atom_site_aniso_U_33
_atom_site_aniso_U_12
_atom_site_aniso_U_13
_atom_site_aniso_U_23
N1B 0.0359(7) 0.0342(7) 0.0326(7) -0.0042(5) 0.0145(6) 0.0037(5)
O2A 0.0483(6) 0.0390(7) 0.0524(7) 0.0071(5) 0.0306(5) 0.0152(5)
O1A 0.0489(7) 0.0456(7) 0.0541(7) 0.0097(5) 0.0339(6) 0.0164(6)
C1A 0.0383(8) 0.0311(8) 0.0293(7) -0.0005(6) 0.0162(6) 0.0016(5)
N1A 0.0375(7) 0.0275(7) 0.0305(7) -0.0019(5) 0.0150(6) 0.0022(5)
C2A 0.0380(8) 0.0278(8) 0.0328(7) -0.0006(6) 0.0184(6) 0.0024(6)
C3A 0.0393(8) 0.0548(11) 0.0367(8) 0.0016(7) 0.0150(7) 0.0122(7)
C4A 0.0668(15) 0.0852(18) 0.0446(12) -0.0021(13) -0.0005(11) -0.0144(11)
C5A 0.0557(12) 0.092(2) 0.0697(15) 0.0274(13) 0.0204(11) 0.0304(14)
O4A 0.0490(6) 0.0375(6) 0.0487(6) 0.0093(5) 0.0319(5) 0.0098(5)
O4B 0.0554(7) 0.0346(6) 0.0457(6) 0.0059(5) 0.0339(5) 0.0053(5)
O3A 0.0547(7) 0.0383(7) 0.0379(6) -0.0057(5) 0.0224(5) 0.0072(5)
O3B 0.0631(7) 0.0380(6) 0.0356(6) -0.0061(5) 0.0193(5) 0.0026(5)
O5A 0.0533(8) 0.0433(8) 0.0846(10) 0.0144(6) 0.0424(7) 0.0235(7)
P1B 0.0430(2) 0.0306(2) 0.0323(2) 0.00354(15) 0.01885(17) -0.00120(14)
P1A 0.0378(2) 0.0308(2) 0.0311(2) -0.00076(15) 0.01700(16) 0.00251(14)
O1B 0.0504(7) 0.0431(7) 0.0516(7) 0.0042(5) 0.0324(6) 0.0152(5)
O2B 0.0539(7) 0.0369(7) 0.0719(9) 0.0045(6) 0.0340(6) 0.0142(6)
C2B 0.0355(7) 0.0310(8) 0.0290(7) -0.0025(6) 0.0147(6) 0.0015(6)
C1B 0.0380(8) 0.0338(8) 0.0310(7) -0.0033(6) 0.0142(6) 0.0025(6)
C4B 0.0445(11) 0.0944(18) 0.0460(11) 0.0004(11) 0.0078(9) -0.0207(11)
C3B 0.0388(8) 0.0588(11) 0.0327(8) 0.0000(8) 0.0129(6) 0.0126(7)
C5B 0.0583(12) 0.0656(15) 0.0650(13) 0.0185(11) 0.0156(10) 0.0215(11)
O5B 0.0532(10) 0.0722(13) 0.0755(12) 0.0187(9) 0.0351(8) 0.0009(9)
O13B 0.083(7) 0.046(5) 0.025(4) 0.014(4) 0.021(4) -0.012(3)

loop_
_atom_type_symbol
_atom_type_description
_atom_type_scat_dispersion_real
_atom_type_scat_dispersion_imag
_atom_type_scat_source
C C 0.0033 0.0016 'International Tables Vol C Tables 4.2.6.8 and 6.1.1.4'
H H 0.0000 0.0000 'International Tables Vol C Tables 4.2.6.8 and 6.1.1.4'
N N 0.0061 0.0033 'International Tables Vol C Tables 4.2.6.8 and 6.1.1.4'
O O 0.0106 0.0060 'International Tables Vol C Tables 4.2.6.8 and 6.1.1.4'
P P 0.1023 0.0942 'International Tables Vol C Tables 4.2.6.8 and 6.1.1.4'

loop_
_geom_angle_atom_site_label_1
_geom_angle_atom_site_label_2
_geom_angle_atom_site_label_3
_geom_angle
_geom_angle_publ_flag
O2A C1A O1A 125.70(14) y
O2A C1A C2A 120.64(13) ?
O1A C1A C2A 113.66(13) ?
N1A C2A C1A 107.89(12) ?
N1A C2A C3A 111.05(12) ?
C1A C2A C3A 113.60(13) ?
C4A C3A C5A 111.5(2) ?
C4A C3A C2A 112.72(16) ?
C5A C3A C2A 111.60(16) ?
O13B P1B O3B 114.3(5) y
O13B P1B O4B 110.3(5) y
O3B P1B O4B 115.76(7) y
O13B P1B O5B 92.8(4) ?
O3B P1B O5B 111.65(10) y
O4B P1B O5B 109.73(10) y
O3A P1A O4A 116.11(7) y
O3A P1A O5A 110.45(7) y
O4A P1A O5A 109.37(7) y
N1B C2B C1B 107.88(13) ?
N1B C2B C3B 110.75(12) ?
C1B C2B C3B 114.44(13) ?
O2B C1B O1B 125.42(14) y
O2B C1B C2B 122.52(13) ?
O1B C1B C2B 112.07(14) ?
C4B C3B C5B 111.37(18) ?
C4B C3B C2B 112.77(17) ?
C5B C3B C2B 111.37(16) ?

loop_
_geom_bond_atom_site_label_1
_geom_bond_atom_site_label_2
_geom_bond_site_symmetry_2
_geom_bond_distance
_geom_bond_publ_flag
N1B C2B . 1.4863(19) ?
O2A C1A . 1.2218(19) y
O1A C1A . 1.2913(18) y
C1A C2A . 1.522(2) ?
N1A C2A . 1.4879(19) ?
C2A C3A . 1.542(2) ?
C3A C4A . 1.510(3) ?
C3A C5A . 1.519(3) ?
O4A P1A . 1.5104(12) y
O4B P1B . 1.4964(12) y
O3A P1A . 1.4855(11) y
O3B P1B . 1.4930(12) y
O5A P1A . 1.5591(12) y
P1B O13B . 1.484(6) y
P1B O5B . 1.5369(16) y
O1B C1B . 1.3121(19) y
O2B C1B . 1.206(2) y
C2B C1B . 1.517(2) ?
C2B C3B . 1.546(2) ?
C4B C3B . 1.520(3) ?
C3B C5B . 1.525(3) ?

loop_
_geom_hbond_atom_site_label_D
_geom_hbond_atom_site_label_H
_geom_hbond_atom_site_label_A
_geom_hbond_site_symmetry_A
_geom_hbond_distance_DH
_geom_hbond_distance_HA
_geom_hbond_distance_DA
_geom_hbond_angle_DHA
O1A H1A O4A . 0.83(3) 1.69(3) 2.506(2) 167(3)
O1B H1B O4B 1_545 0.74(3) 1.82(3) 2.538(2) 165(3)
N1A H10A O3B 3_777 0.87(2) 1.95(2) 2.783(2) 159(2)
N1B H11B O3A 1_565 0.89(2) 1.85(2) 2.724(2) 170(2)
N1A H11A O4B 4_685 0.87(2) 1.98(2) 2.837(2) 169(2)
N1B H10B O3A 3_767 0.88(2) 2.11(2) 2.845(2) 141(2)
N1A H12A O3B 4_675 0.84(2) 1.97(2) 2.802(2) 170(2)
N1B H12B O4A . 0.91(2) 1.98(2) 2.852(2) 159(2)
O5A H14A O2A . 0.82 1.82 2.626(2) 167
O5B H14B O2B 1_565 0.82 2.23 3.026(2) 165
O13B H13B O1B . 0.82 1.90 2.681(11) 160

loop_
_geom_torsion_atom_site_label_1
_geom_torsion_atom_site_label_2
_geom_torsion_atom_site_label_3
_geom_torsion_atom_site_label_4
_geom_torsion
_geom_torsion_publ_flag
O2A C1A C2A N1A -11.7(2) y
O1A C1A C2A N1A 168.78(13) y
N1A C2A C3A C4A 74.0(2) y
N1A C2A C3A C5A -159.58(18) y
N1B C2B C1B O2B -12.1(2) y
N1B C2B C1B O1B 167.89(13) y
N1B C2B C3B C4B 80.56(19) y
N1B C2B C3B C5B -153.39(17) y
